data_7116732
loop_
_publ_author_name
'Ru-Xin Yao'
'Xin Cui'
'Jun Wang'
'Xian-Ming Zhang'

_publ_section_title
;
 A homochiral magnet based on D3 symmetric [(NaO3)Co3] clusters: from
 spontaneous resolution to absolute chiral induction
;
_journal_name_full Chem.Commun.
_journal_page_first 5108
_journal_paper_doi 10.1039/C5cc00003C
_journal_volume 51
_journal_year 2015
_chemical_formula_moiety '0.5(C72 H48 Co6 N24 Na2 O24), N1 O3, 0.25(O1)'
_chemical_formula_sum 'C36 H24 Co3 N13 Na O15.25'
_chemical_formula_weight 1082.46
_chemical_name_systematic '[NaCo3(IA)6](NO3)'
_space_group_crystal_system hexagonal
_space_group_IT_number 173
_space_group_name_Hall 'P 6c'
_space_group_name_H-M_alt 'P 63'
_symmetry_space_group_name_Hall 'P 6c'
_symmetry_space_group_name_H-M 'P 63'
_atom_sites_solution_hydrogens geom
_audit_creation_date 2014-10-22
_audit_creation_method
;
Olex2 1.2
(compiled 2014.09.19 svn.r3010 for OlexSys, GUI svn.r4874)
;
_audit_update_record
;
2014-10-31 deposited with the CCDC.
2015-02-18 downloaded from the CCDC.
;
_cell_angle_alpha 90
_cell_angle_beta 90
_cell_angle_gamma 120
_cell_formula_units_Z 2
_cell_length_a 13.1191(3)
_cell_length_b 13.1191(3)
_cell_length_c 16.0140(5)
_cell_measurement_reflns_used 1807
_cell_measurement_temperature 293(2)
_cell_measurement_theta_max 70.8500
_cell_measurement_theta_min 3.8820
_cell_volume 2386.92(11)
_computing_cell_refinement
;
CrysAlisPro, Agilent Technologies,
Version 1.171.36.28 (release 01-02-2013 CrysAlis171 .NET)
(compiled Feb  1 2013,16:14:44)
;
_computing_data_collection
;
CrysAlisPro, Agilent Technologies,
Version 1.171.36.28 (release 01-02-2013 CrysAlis171 .NET)
(compiled Feb  1 2013,16:14:44)
;
_computing_data_reduction
;
CrysAlisPro, Agilent Technologies,
Version 1.171.36.28 (release 01-02-2013 CrysAlis171 .NET)
(compiled Feb  1 2013,16:14:44)
;
_computing_molecular_graphics 'Olex2 (Dolomanov et al., 2009)'
_computing_publication_material 'Olex2 (Dolomanov et al., 2009)'
_computing_structure_refinement 'ShelXL (Sheldrick, 2008)'
_diffrn_ambient_temperature 293(2)
_diffrn_detector_area_resol_mean 16.0710
_diffrn_measured_fraction_theta_full 0.999
_diffrn_measured_fraction_theta_max 0.993
_diffrn_measurement_details
;
  1 omega    0.00   28.00   1.0000    1.0000
omega____ theta____ kappa____ phi______ frames
    -        0.0000  -99.0000   30.0000 28

  2 omega  -27.00    3.00   1.0000   15.0000
omega____ theta____ kappa____ phi______ frames
    -      -42.5000   38.0000    0.0000 30

  3 omega -117.00  -35.00   1.0000   15.0000
omega____ theta____ kappa____ phi______ frames
    -      -42.5000  178.0000 -180.0000 82

  4 omega  -41.00   27.00   1.0000   15.0000
omega____ theta____ kappa____ phi______ frames
    -      -42.5000   38.0000 -120.0000 68

  5 omega   38.00  105.00   1.0000   19.0200
omega____ theta____ kappa____ phi______ frames
    -      109.8892 -111.0000  150.0000 67

  6 omega   43.00   69.00   1.0000   19.0200
omega____ theta____ kappa____ phi______ frames
    -      109.8892  -25.0000    0.0000 26

  7 omega   68.00  102.00   1.0000   19.0200
omega____ theta____ kappa____ phi______ frames
    -      109.8892  -50.0000 -150.0000 34

  8 omega   42.00   93.00   1.0000   19.0200
omega____ theta____ kappa____ phi______ frames
    -      109.8892  -38.0000   90.0000 51

  9 omega   40.00  115.00   1.0000   19.0200
omega____ theta____ kappa____ phi______ frames
    -      109.8892 -111.0000 -120.0000 75

 10 omega   38.00   92.00   1.0000   19.0200
omega____ theta____ kappa____ phi______ frames
    -      109.8892  -25.0000   30.0000 54
;
_diffrn_measurement_device_type 'Xcalibur, Eos, Gemini'
_diffrn_measurement_method '\w scans'
_diffrn_orient_matrix_UB_11 0.1316295000
_diffrn_orient_matrix_UB_12 0.0413873000
_diffrn_orient_matrix_UB_13 0.0118010000
_diffrn_orient_matrix_UB_21 0.0302956000
_diffrn_orient_matrix_UB_22 0.1284624000
_diffrn_orient_matrix_UB_23 -0.0134615000
_diffrn_orient_matrix_UB_31 -0.0120164000
_diffrn_orient_matrix_UB_32 0.0132189000
_diffrn_orient_matrix_UB_33 0.0944538000
_diffrn_radiation_monochromator graphite
_diffrn_radiation_type CuK\a
_diffrn_radiation_wavelength 1.54178
_diffrn_reflns_av_R_equivalents 0.0413
_diffrn_reflns_av_unetI/netI 0.0452
_diffrn_reflns_Laue_measured_fraction_full 0.999
_diffrn_reflns_Laue_measured_fraction_max 0.993
_diffrn_reflns_limit_h_max 10
_diffrn_reflns_limit_h_min -15
_diffrn_reflns_limit_k_max 16
_diffrn_reflns_limit_k_min -13
_diffrn_reflns_limit_l_max 19
_diffrn_reflns_limit_l_min -7
_diffrn_reflns_number 5278
_diffrn_reflns_point_group_measured_fraction_full 1.000
_diffrn_reflns_point_group_measured_fraction_max 0.990
_diffrn_reflns_theta_full 67.679
_diffrn_reflns_theta_max 72.027
_diffrn_reflns_theta_min 2.759
_diffrn_source 'Enhance (Cu) X-ray Source'
_exptl_absorpt_coefficient_mu 8.838
_exptl_absorpt_correction_T_max 1.00000
_exptl_absorpt_correction_T_min 0.84149
_exptl_absorpt_correction_type multi-scan
_exptl_absorpt_process_details
;
CrysAlisPro, Agilent Technologies,
Version 1.171.36.28 (release 01-02-2013 CrysAlis171 .NET)
(compiled Feb  1 2013,16:14:44)
Empirical absorption correction using spherical harmonics,
 implemented in SCALE3 ABSPACK scaling algorithm.
;
_exptl_crystal_colour violet
_exptl_crystal_colour_primary violet
_exptl_crystal_density_diffrn 1.506
_exptl_crystal_description hexagonal
_exptl_crystal_F_000 1090
_exptl_crystal_size_max 0.28
_exptl_crystal_size_mid 0.26
_exptl_crystal_size_min 0.2
_refine_diff_density_max 0.640
_refine_diff_density_min -0.384
_refine_diff_density_rms 0.111
_refine_ls_abs_structure_details
;
 Flack x determined using 219 quotients [(I+)-(I-)]/[(I+)+(I-)]
 (Parsons and Flack (2004), Acta Cryst. A60, s61).
;
_refine_ls_abs_structure_Flack 0.025(10)
_refine_ls_extinction_method none
_refine_ls_goodness_of_fit_ref 1.115
_refine_ls_hydrogen_treatment constr
_refine_ls_matrix_type full
_refine_ls_number_parameters 209
_refine_ls_number_reflns 1878
_refine_ls_number_restraints 1
_refine_ls_restrained_S_all 1.115
_refine_ls_R_factor_all 0.0496
_refine_ls_R_factor_gt 0.0454
_refine_ls_shift/su_max 0.003
_refine_ls_shift/su_mean 0.001
_refine_ls_structure_factor_coef Fsqd
_refine_ls_weighting_details
;
 w=1/[\s^2^(Fo^2^)+(0.0706P)^2^]
 where P=(Fo^2^+2Fc^2^)/3
;
_refine_ls_weighting_scheme calc
_refine_ls_wR_factor_gt 0.1147
_refine_ls_wR_factor_ref 0.1185
_reflns_Friedel_coverage 0.922
_reflns_Friedel_fraction_full 1.000
_reflns_Friedel_fraction_max 0.987
_reflns_number_gt 1750
_reflns_number_total 1878
_reflns_threshold_expression 'I > 2\s(I)'
_cod_data_source_file c5cc00003c3.cif
_cod_data_source_block a
_cod_original_cell_volume 2386.92(13)
_cod_database_code 7116732
_shelxl_version_number 2013-2
_chemical_oxdiff_formula 'Co C N O H Na'
_shelx_space_group_comment
;
The symmetry employed for this shelxl refinement is uniquely defined
by the following loop, which should always be used as a source of
symmetry information in preference to the above space-group names.
They are only intended as comments.
;
_reflns_odcompleteness_completeness 100.00
_reflns_odcompleteness_iscentric 1
_reflns_odcompleteness_theta 66.97
_olex2_refinement_description
;
1. Fixed Uiso
 At 1.2 times of:
  All C(H) groups
2. Others
 Fixed Sof: O6(0.08333)
3.a Aromatic/amide H refined with riding coordinates:
 C8(H8), C11(H11), C9(H9), C2(H2), C3(H3), C5(H5), C6(H6), C12(H12)
;
_olex2_submission_special_instructions 'No special instructions were received'

loop_
_space_group_symop_operation_xyz
'x, y, z'
'-y, x-y, z'
'-x+y, -x, z'
'-x, -y, z+1/2'
'y, -x+y, z+1/2'
'x-y, x, z+1/2'

loop_
_atom_site_label
_atom_site_type_symbol
_atom_site_fract_x
_atom_site_fract_y
_atom_site_fract_z
_atom_site_U_iso_or_equiv
_atom_site_adp_type
_atom_site_occupancy
_atom_site_site_symmetry_order
_atom_site_calc_flag
_atom_site_refinement_flags_posn
_atom_site_refinement_flags_adp
_atom_site_refinement_flags_occupancy
Co1 Co 0.47336(10) 0.51793(10) 0.27171(11) 0.0243(2) Uani 1 1 d . . .
Na1 Na 0.3333 0.6667 0.2704(4) 0.0229(7) Uani 1 3 d S T P
C7 C 0.5633(7) 0.6918(6) 0.1460(5) 0.0288(16) Uani 1 1 d . . .
O2 O 0.3812(7) 0.3739(6) 0.3752(3) 0.0464(16) Uani 1 1 d . . .
O3 O 0.4749(5) 0.6407(5) 0.1947(3) 0.0307(12) Uani 1 1 d . . .
C8 C 0.5518(9) 0.7663(9) 0.0787(5) 0.043(2) Uani 1 1 d . . .
H8 H 0.4855 0.7747 0.0777 0.052 Uiso 1 1 calc R . .
C1 C 0.3322(7) 0.4317(7) 0.3923(5) 0.0296(17) Uani 1 1 d . . .
O4 O 0.6501(6) 0.6813(7) 0.1509(4) 0.0513(17) Uani 1 1 d . . .
O1 O 0.3410(5) 0.5126(5) 0.3424(4) 0.0352(13) Uani 1 1 d . . .
C11 C 0.5453(9) 0.9026(8) -0.0856(5) 0.042(2) Uani 1 1 d . . .
H11 H 0.4683 0.8697 -0.0665 0.051 Uiso 1 1 calc R . .
C9 C 0.6323(8) 0.8185(8) 0.0225(5) 0.0431(18) Uani 1 1 d . . .
H9 H 0.6993 0.8120 0.0289 0.052 Uiso 1 1 calc R . .
C10 C 0.6319(9) 0.8871(8) -0.0507(5) 0.045(2) Uani 1 1 d . . .
N4 N 0.7275(8) 0.9474(8) -0.0969(5) 0.056(2) Uani 1 1 d . . .
C2 C 0.2686(8) 0.4088(8) 0.4716(5) 0.0365(18) Uani 1 1 d . . .
H2 H 0.2656 0.3501 0.5058 0.044 Uiso 1 1 calc R . .
C3 C 0.2154(7) 0.4654(7) 0.4978(5) 0.0331(18) Uani 1 1 d . . .
H3 H 0.2115 0.5188 0.4615 0.040 Uiso 1 1 calc R . .
C4 C 0.1621(8) 0.4494(8) 0.5802(5) 0.0359(18) Uani 1 1 d . . .
N2 N 0.1833(8) 0.3944(8) 0.6455(4) 0.053(2) Uani 1 1 d . . .
C5 C 0.0880(8) 0.4833(8) 0.6112(5) 0.0376(19) Uani 1 1 d . . .
H5 H 0.0590 0.5242 0.5814 0.045 Uiso 1 1 calc R . .
C6 C 0.1240(9) 0.3985(10) 0.7122(6) 0.051(2) Uani 1 1 d . . .
H6 H 0.1266 0.3698 0.7648 0.062 Uiso 1 1 calc R . .
C12 C 0.7002(9) 0.9977(9) -0.1560(6) 0.047(2) Uani 1 1 d . . .
H12 H 0.7532 1.0457 -0.1966 0.057 Uiso 1 1 calc R . .
N1 N 0.0613(6) 0.4487(7) 0.6933(4) 0.0362(16) Uani 1 1 d . . .
N3 N 0.5909(7) 0.9741(6) -0.1527(5) 0.0369(16) Uani 1 1 d . . .
N5 N 1.0000 1.0000 -0.0634(19) 0.107(8) Uani 1 3 d S T P
O6 O 1.0000 1.0000 0.192(5) 0.23(7) Uani 0.25 3 d S T P
O5 O 1.0968(10) 1.0146(11) -0.0673(14) 0.172(7) Uani 1 1 d . . .

loop_
_atom_site_aniso_label
_atom_site_aniso_U_11
_atom_site_aniso_U_22
_atom_site_aniso_U_33
_atom_site_aniso_U_23
_atom_site_aniso_U_13
_atom_site_aniso_U_12
Co1 0.0339(6) 0.0296(5) 0.0162(4) -0.0002(6) 0.0006(6) 0.0209(4)
Na1 0.0210(10) 0.0210(10) 0.0267(17) 0.000 0.000 0.0105(5)
C7 0.042(4) 0.030(4) 0.020(3) 0.000(3) 0.005(3) 0.022(3)
O2 0.069(4) 0.051(4) 0.033(3) 0.005(3) 0.016(3) 0.040(3)
O3 0.040(3) 0.033(3) 0.024(3) 0.005(2) 0.005(2) 0.022(3)
C8 0.051(5) 0.047(5) 0.035(4) 0.015(4) 0.009(4) 0.026(5)
C1 0.034(4) 0.032(4) 0.020(3) -0.008(3) 0.001(3) 0.014(3)
O4 0.053(4) 0.081(5) 0.045(3) 0.010(4) 0.008(3) 0.052(4)
O1 0.041(3) 0.043(3) 0.030(3) 0.005(3) 0.009(3) 0.027(3)
C11 0.062(6) 0.038(4) 0.026(4) 0.010(4) 0.007(4) 0.024(4)
C9 0.053(5) 0.050(5) 0.035(4) 0.014(4) 0.010(4) 0.032(5)
C10 0.069(6) 0.042(5) 0.035(4) 0.002(4) -0.010(4) 0.036(5)
N4 0.059(5) 0.071(6) 0.045(4) 0.026(4) 0.009(4) 0.038(5)
C2 0.045(5) 0.039(4) 0.028(4) 0.007(3) 0.005(4) 0.023(4)
C3 0.033(4) 0.037(4) 0.028(4) 0.004(3) 0.006(3) 0.016(4)
C4 0.042(4) 0.049(5) 0.024(3) 0.004(3) 0.007(3) 0.028(4)
N2 0.070(5) 0.086(6) 0.032(3) 0.018(4) 0.016(4) 0.062(5)
C5 0.045(5) 0.055(5) 0.026(4) 0.007(4) 0.005(4) 0.034(4)
C6 0.062(6) 0.085(7) 0.033(4) 0.020(5) 0.016(4) 0.056(6)
C12 0.052(5) 0.058(5) 0.034(4) 0.010(4) -0.005(4) 0.029(5)
N1 0.040(4) 0.059(5) 0.021(3) 0.008(3) 0.009(3) 0.034(4)
N3 0.047(4) 0.029(3) 0.033(3) 0.006(3) -0.001(3) 0.018(3)
N5 0.088(8) 0.088(8) 0.15(2) 0.000 0.000 0.044(4)
O6 0.32(11) 0.32(11) 0.05(4) 0.000 0.000 0.16(5)
O5 0.060(6) 0.083(8) 0.36(2) 0.004(11) 0.018(12) 0.029(6)

loop_
_atom_type_symbol
_atom_type_description
_atom_type_scat_dispersion_real
_atom_type_scat_dispersion_imag
_atom_type_scat_source
C C 0.0181 0.0091 'International Tables Vol C Tables 4.2.6.8 and 6.1.1.4'
H H 0.0000 0.0000 'International Tables Vol C Tables 4.2.6.8 and 6.1.1.4'
Co Co -2.3653 3.6143 'International Tables Vol C Tables 4.2.6.8 and 6.1.1.4'
N N 0.0311 0.0180 'International Tables Vol C Tables 4.2.6.8 and 6.1.1.4'
Na Na 0.1353 0.1239 'International Tables Vol C Tables 4.2.6.8 and 6.1.1.4'
O O 0.0492 0.0322 'International Tables Vol C Tables 4.2.6.8 and 6.1.1.4'

loop_
_geom_angle_atom_site_label_1
_geom_angle_atom_site_label_2
_geom_angle_atom_site_label_3
_geom_angle
_geom_angle_site_symmetry_1
_geom_angle_site_symmetry_3
O2 Co1 Na1 105.48(19) . .
O2 Co1 C1 29.4(2) . .
O3 Co1 Na1 46.18(18) . .
O3 Co1 O2 150.4(2) . .
O3 Co1 C1 122.5(3) . .
O3 Co1 O1 92.02(19) . .
O3 Co1 N3 110.5(3) . 6_655
C1 Co1 Na1 76.5(2) . .
O1 Co1 Na1 46.02(18) . .
O1 Co1 O2 59.6(2) . .
O1 Co1 C1 30.5(2) . .
N1 Co1 Na1 127.0(2) 5_554 .
N1 Co1 O2 87.5(2) 5_554 .
N1 Co1 O3 103.3(3) 5_554 .
N1 Co1 C1 109.1(3) 5_554 .
N1 Co1 O1 122.9(3) 5_554 .
N1 Co1 N3 119.3(3) 5_554 6_655
N3 Co1 Na1 112.7(2) 6_655 .
N3 Co1 O2 86.6(3) 6_655 .
N3 Co1 C1 93.1(3) 6_655 .
N3 Co1 O1 104.9(3) 6_655 .
Co1 Na1 Co1 119.997(3) 2_665 .
Co1 Na1 Co1 119.994(3) 3_565 2_665
Co1 Na1 Co1 119.997(3) 3_565 .
O3 Na1 Co1 37.75(13) . .
O3 Na1 Co1 133.5(2) . 3_565
O3 Na1 Co1 96.45(15) 2_665 3_565
O3 Na1 Co1 96.45(15) 3_565 .
O3 Na1 Co1 133.5(2) 3_565 2_665
O3 Na1 Co1 96.45(15) . 2_665
O3 Na1 Co1 37.76(13) 3_565 3_565
O3 Na1 Co1 37.76(13) 2_665 2_665
O3 Na1 Co1 133.5(2) 2_665 .
O3 Na1 O3 96.4(2) 2_665 .
O3 Na1 O3 96.4(2) 2_665 3_565
O3 Na1 O3 96.4(2) 3_565 .
O1 Na1 Co1 136.6(2) . 2_665
O1 Na1 Co1 92.80(16) 2_665 .
O1 Na1 Co1 38.32(14) 3_565 3_565
O1 Na1 Co1 136.6(2) 2_665 3_565
O1 Na1 Co1 38.32(14) 2_665 2_665
O1 Na1 Co1 92.80(16) 3_565 2_665
O1 Na1 Co1 38.33(14) . .
O1 Na1 Co1 136.6(2) 3_565 .
O1 Na1 Co1 92.80(16) . 3_565
O1 Na1 O3 75.95(15) . .
O1 Na1 O3 75.95(15) 2_665 2_665
O1 Na1 O3 89.93(17) 3_565 2_665
O1 Na1 O3 170.60(18) 2_665 3_565
O1 Na1 O3 89.93(18) 2_665 .
O1 Na1 O3 170.60(18) . 2_665
O1 Na1 O3 75.95(15) 3_565 3_565
O1 Na1 O3 89.93(18) . 3_565
O1 Na1 O3 170.60(18) 3_565 .
O1 Na1 O1 98.4(2) 3_565 2_665
O1 Na1 O1 98.4(2) 3_565 .
O1 Na1 O1 98.4(2) 2_665 .
O3 C7 C8 114.7(7) . .
O4 C7 O3 123.9(7) . .
O4 C7 C8 121.4(8) . .
C1 O2 Co1 83.1(5) . .
Co1 O3 Na1 96.1(2) . .
C7 O3 Co1 115.9(5) . .
C7 O3 Na1 143.7(5) . .
C9 C8 C7 121.4(9) . .
O2 C1 Co1 67.5(4) . .
O2 C1 O1 120.4(7) . .
O2 C1 C2 118.6(7) . .
O1 C1 Co1 53.9(4) . .
O1 C1 C2 120.9(7) . .
C2 C1 Co1 166.4(6) . .
Co1 O1 Na1 95.7(2) . .
C1 O1 Co1 95.5(5) . .
C1 O1 Na1 168.5(5) . .
N3 C11 C10 108.3(9) . .
C8 C9 C10 128.6(9) . .
C11 C10 C9 131.9(9) . .
N4 C10 C11 107.0(8) . .
N4 C10 C9 121.1(8) . .
C12 N4 C10 106.9(8) . .
C3 C2 C1 124.6(8) . .
C2 C3 C4 123.9(8) . .
N2 C4 C3 123.7(7) . .
C5 C4 C3 131.2(8) . .
C5 C4 N2 105.1(7) . .
C6 N2 C4 108.2(7) . .
C4 C5 N1 110.4(8) . .
N1 C6 N2 110.9(8) . .
N4 C12 N3 113.4(9) . .
C5 N1 Co1 128.6(6) . 6
C6 N1 Co1 126.1(6) . 6
C6 N1 C5 105.3(7) . .
C11 N3 Co1 130.0(7) . 5_564
C12 N3 Co1 125.3(6) . 5_564
C12 N3 C11 104.4(8) . .
O5 N5 O5 119.7(4) 2_765 .
O5 N5 O5 119.7(4) . 3_675
O5 N5 O5 119.7(4) 2_765 3_675

loop_
_geom_bond_atom_site_label_1
_geom_bond_atom_site_label_2
_geom_bond_distance
_geom_bond_site_symmetry_2
Co1 Na1 3.2814(8) .
Co1 O2 2.344(6) .
Co1 O3 2.020(5) .
Co1 C1 2.518(8) .
Co1 O1 2.045(6) .
Co1 N1 2.015(7) 5_554
Co1 N3 2.030(7) 6_655
Na1 Co1 3.2814(8) 3_565
Na1 Co1 3.2814(8) 2_665
Na1 O3 2.381(6) .
Na1 O3 2.381(6) 3_565
Na1 O3 2.381(6) 2_665
Na1 O1 2.373(7) 3_565
Na1 O1 2.373(7) .
Na1 O1 2.373(7) 2_665
C7 O3 1.275(10) .
C7 C8 1.512(11) .
C7 O4 1.217(10) .
O2 C1 1.245(10) .
C8 C9 1.292(12) .
C1 O1 1.286(10) .
C1 C2 1.466(11) .
C11 C10 1.371(13) .
C11 N3 1.352(11) .
C9 C10 1.480(11) .
C10 N4 1.323(12) .
N4 C12 1.303(12) .
C2 C3 1.316(11) .
C3 C4 1.458(10) .
C4 N2 1.376(11) .
C4 C5 1.350(12) .
N2 C6 1.338(11) .
C5 N1 1.378(10) .
C6 N1 1.321(11) .
C12 N3 1.308(12) .
N1 Co1 2.015(7) 6
N3 Co1 2.030(7) 5_564
N5 O5 1.187(11) 2_765
N5 O5 1.187(11) 3_675
N5 O5 1.187(11) .

loop_
_geom_torsion_atom_site_label_1
_geom_torsion_atom_site_label_2
_geom_torsion_atom_site_label_3
_geom_torsion_atom_site_label_4
_geom_torsion
_geom_torsion_site_symmetry_4
Co1 O2 C1 O1 11.2(8) .
Co1 O2 C1 C2 -166.5(7) .
Co1 C1 O1 Na1 -167(3) .
Co1 C1 C2 C3 65(3) .
C7 C8 C9 C10 175.3(9) .
O2 C1 O1 Co1 -12.8(9) .
O2 C1 O1 Na1 180(2) .
O2 C1 C2 C3 178.5(9) .
O3 C7 C8 C9 -176.6(9) .
C8 C7 O3 Co1 169.3(5) .
C8 C7 O3 Na1 -41.5(12) .
C8 C9 C10 C11 -9.4(18) .
C8 C9 C10 N4 171.5(11) .
C1 C2 C3 C4 -173.9(8) .
O4 C7 O3 Co1 -9.3(10) .
O4 C7 O3 Na1 139.8(8) .
O4 C7 C8 C9 2.1(14) .
O1 C1 C2 C3 0.8(13) .
C11 C10 N4 C12 0.6(11) .
C9 C10 N4 C12 179.9(9) .
C10 C11 N3 Co1 -174.7(6) 5_564
C10 C11 N3 C12 0.4(11) .
C10 N4 C12 N3 -0.4(13) .
N4 C12 N3 Co1 175.4(7) 5_564
N4 C12 N3 C11 0.0(12) .
C2 C1 O1 Co1 164.8(7) .
C2 C1 O1 Na1 -3(3) .
C2 C3 C4 N2 14.8(15) .
C2 C3 C4 C5 -166.7(10) .
C3 C4 N2 C6 177.9(9) .
C3 C4 C5 N1 -179.7(9) .
C4 N2 C6 N1 2.6(14) .
C4 C5 N1 Co1 -179.7(7) 6
C4 C5 N1 C6 2.7(12) .
N2 C4 C5 N1 -1.1(11) .
N2 C6 N1 Co1 179.0(7) 6
N2 C6 N1 C5 -3.2(13) .
C5 C4 N2 C6 -0.9(12) .
N3 C11 C10 C9 -179.8(9) .
N3 C11 C10 N4 -0.6(11) .
